data_4070595
loop_
_publ_author_name
'Ye, Wei-Ping'
'Zhan, Jie'
'Pan, Li'
'Hu, Ning-Hai'
'Li, Yue-Sheng'

_publ_section_title
;
 Synthesis and Characterization of Titanium Complexes Bearing Two
 \b-Enaminoketonato Ligands with Electron-Withdrawing Groups and Their
 Behavior in Ethylene Polymerization
;
_journal_issue 15
_journal_name_full Organometallics
_journal_page_first 3642
_journal_paper_doi 10.1021/om700803u
_journal_volume 27
_journal_year 2008
_chemical_formula_sum 'C30 H28 Cl2 F12 N2 O2 Ti'
_chemical_formula_weight 795.34
_chemical_name_systematic
; 
 ? 
;
_space_group_IT_number 14
_symmetry_cell_setting monoclinic
_symmetry_space_group_name_Hall '-P 2ybc'
_symmetry_space_group_name_H-M 'P 1 21/c 1'
_atom_sites_solution_hydrogens geom
_atom_sites_solution_primary direct
_atom_sites_solution_secondary difmap
_audit_creation_method SHELXL-97
_cell_angle_alpha 90.00
_cell_angle_beta 102.9830(10)
_cell_angle_gamma 90.00
_cell_formula_units_Z 2
_cell_length_a 9.6966(9)
_cell_length_b 8.6009(8)
_cell_length_c 20.8763(19)
_cell_measurement_reflns_used 2230
_cell_measurement_temperature 187(2)
_cell_measurement_theta_max 24.36
_cell_measurement_theta_min 2.57
_cell_volume 1696.6(3)
_computing_cell_refinement 'Bruker SMART'
_computing_data_collection 'Bruker SMART'
_computing_data_reduction 'Bruker SAINT'
_computing_molecular_graphics 'Bruker SHELXTL'
_computing_publication_material 'Bruker SHELXTL'
_computing_structure_refinement 'SHELXL-97 (Sheldrick, 1997)'
_computing_structure_solution 'SHELXS-97 (Sheldrick, 1990)'
_diffrn_ambient_temperature 187(2)
_diffrn_measured_fraction_theta_full 0.995
_diffrn_measured_fraction_theta_max 0.995
_diffrn_measurement_device_type 'CCD area detector'
_diffrn_measurement_method 'phi and omega scans'
_diffrn_radiation_monochromator graphite
_diffrn_radiation_source 'fine-focus sealed tube'
_diffrn_radiation_type MoK\a
_diffrn_radiation_wavelength 0.71073
_diffrn_reflns_av_R_equivalents 0.0324
_diffrn_reflns_av_sigmaI/netI 0.0405
_diffrn_reflns_limit_h_max 11
_diffrn_reflns_limit_h_min -10
_diffrn_reflns_limit_k_max 10
_diffrn_reflns_limit_k_min -10
_diffrn_reflns_limit_l_max 25
_diffrn_reflns_limit_l_min -21
_diffrn_reflns_number 9112
_diffrn_reflns_theta_full 26.02
_diffrn_reflns_theta_max 26.02
_diffrn_reflns_theta_min 2.00
_exptl_absorpt_coefficient_mu 0.507
_exptl_absorpt_correction_T_max 0.9688
_exptl_absorpt_correction_T_min 0.8252
_exptl_absorpt_correction_type multi-scan
_exptl_crystal_density_diffrn 1.557
_exptl_crystal_density_method 'not measured'
_exptl_crystal_F_000 804
_exptl_crystal_size_max 0.39
_exptl_crystal_size_mid 0.16
_exptl_crystal_size_min 0.06
_refine_diff_density_max 0.486
_refine_diff_density_min -0.234
_refine_diff_density_rms 0.063
_refine_ls_extinction_method none
_refine_ls_goodness_of_fit_ref 1.016
_refine_ls_hydrogen_treatment constr
_refine_ls_matrix_type full
_refine_ls_number_parameters 226
_refine_ls_number_reflns 3322
_refine_ls_number_restraints 0
_refine_ls_restrained_S_all 1.016
_refine_ls_R_factor_all 0.0606
_refine_ls_R_factor_gt 0.0448
_refine_ls_shift/su_max 0.000
_refine_ls_shift/su_mean 0.000
_refine_ls_structure_factor_coef Fsqd
_refine_ls_weighting_details 'calc w=1/[\s^2^(Fo^2^)+(0.0550P)^2^+0.6785P] where P=(Fo^2^+2Fc^2^)/3'
_refine_ls_weighting_scheme calc
_refine_ls_wR_factor_gt 0.1017
_refine_ls_wR_factor_ref 0.1102
_reflns_number_gt 2626
_reflns_number_total 3322
_reflns_threshold_expression >2sigma(I)
_cod_data_source_file om700803u-file001.cif
_cod_data_source_block q383
_cod_depositor_comments
;
The following automatic conversions were performed:

'_symmetry_cell_setting' value 'Monoclinic' changed to 'monoclinic'
according to /home/saulius/struct/CIF-dictionaries/cif_core.dic
dictionary named 'cif_core.dic' version 2.4.1 from 2010-06-29.

Automatic conversion script
Id: cif_fix_values 1715 2011-07-08 13:25:40Z adriana 
;
_cod_original_sg_symbol_H-M P2(1)/c
_cod_database_code 4070595

loop_
_symmetry_equiv_pos_as_xyz
'x, y, z'
'-x, y+1/2, -z+1/2'
'-x, -y, -z'
'x, -y-1/2, z-1/2'

loop_
_atom_site_label
_atom_site_type_symbol
_atom_site_fract_x
_atom_site_fract_y
_atom_site_fract_z
_atom_site_U_iso_or_equiv
_atom_site_adp_type
_atom_site_occupancy
_atom_site_symmetry_multiplicity
_atom_site_calc_flag
_atom_site_refinement_flags
Ti1 Ti 1.0000 0.5000 0.0000 0.02053(17) Uani 1 2 d S
Cl1 Cl 1.19264(7) 0.34117(8) 0.03335(3) 0.03311(19) Uani 1 1 d .
F1 F 1.3909(2) 0.4300(2) 0.18248(9) 0.0597(5) Uani 1 1 d .
F2 F 1.17347(18) 0.39069(18) 0.18423(8) 0.0449(4) Uani 1 1 d .
F3 F 1.3130(2) 0.4992(2) 0.26599(8) 0.0558(5) Uani 1 1 d .
F4 F 0.8998(2) 0.8041(2) 0.18194(10) 0.0706(6) Uani 1 1 d .
F5 F 1.0169(2) 0.6284(3) 0.24077(9) 0.0713(6) Uani 1 1 d .
F6 F 0.7926(2) 0.6200(3) 0.21622(10) 0.0735(7) Uani 1 1 d .
N1 N 1.0104(2) 0.5868(2) 0.09876(9) 0.0231(4) Uani 1 1 d .
O1 O 0.87876(17) 0.34749(19) 0.02381(8) 0.0253(4) Uani 1 1 d .
C1 C 1.1233(3) 0.6948(3) 0.12558(11) 0.0261(6) Uani 1 1 d .
C2 C 1.2460(3) 0.6525(3) 0.17097(12) 0.0315(6) Uani 1 1 d .
C3 C 1.3482(3) 0.7669(4) 0.19371(13) 0.0438(8) Uani 1 1 d .
H3 H 1.4327 0.7395 0.2245 0.053 Uiso 1 1 calc R
C4 C 1.3286(4) 0.9175(4) 0.17236(15) 0.0499(8) Uani 1 1 d .
H4 H 1.3985 0.9938 0.1888 0.060 Uiso 1 1 calc R
C5 C 1.2077(4) 0.9585(3) 0.12713(15) 0.0444(8) Uani 1 1 d .
H5 H 1.1941 1.0631 0.1124 0.053 Uiso 1 1 calc R
C6 C 1.1061(3) 0.8479(3) 0.10318(12) 0.0318(6) Uani 1 1 d .
H6 H 1.0238 0.8762 0.0712 0.038 Uiso 1 1 calc R
C7 C 1.2781(3) 0.4936(4) 0.19990(13) 0.0399(7) Uani 1 1 d .
C8 C 0.9087(3) 0.5608(3) 0.12998(12) 0.0279(6) Uani 1 1 d .
C9 C 0.9045(3) 0.6534(4) 0.19290(14) 0.0407(7) Uani 1 1 d .
C10 C 0.7978(3) 0.4542(3) 0.11080(12) 0.0311(6) Uani 1 1 d .
H10 H 0.7244 0.4555 0.1342 0.037 Uiso 1 1 calc R
C11 C 0.7870(2) 0.3479(3) 0.06075(12) 0.0247(5) Uani 1 1 d .
C12 C 0.6726(3) 0.2249(3) 0.04500(13) 0.0306(6) Uani 1 1 d .
C13 C 0.5751(3) 0.2254(4) 0.09372(15) 0.0438(7) Uani 1 1 d .
H13A H 0.6318 0.2101 0.1384 0.066 Uiso 1 1 calc R
H13B H 0.5057 0.1412 0.0827 0.066 Uiso 1 1 calc R
H13C H 0.5255 0.3253 0.0911 0.066 Uiso 1 1 calc R
C14 C 0.5844(3) 0.2611(4) -0.02404(14) 0.0427(7) Uani 1 1 d .
H14A H 0.5359 0.3609 -0.0234 0.064 Uiso 1 1 calc R
H14B H 0.5142 0.1788 -0.0379 0.064 Uiso 1 1 calc R
H14C H 0.6468 0.2669 -0.0550 0.064 Uiso 1 1 calc R
C15 C 0.7456(3) 0.0668(3) 0.04671(17) 0.0475(8) Uani 1 1 d .
H15A H 0.8106 0.0683 0.0169 0.071 Uiso 1 1 calc R
H15B H 0.6742 -0.0144 0.0328 0.071 Uiso 1 1 calc R
H15C H 0.7989 0.0451 0.0916 0.071 Uiso 1 1 calc R

loop_
_atom_site_aniso_label
_atom_site_aniso_U_11
_atom_site_aniso_U_22
_atom_site_aniso_U_33
_atom_site_aniso_U_23
_atom_site_aniso_U_13
_atom_site_aniso_U_12
Ti1 0.0188(3) 0.0240(3) 0.0192(3) 0.0013(2) 0.0051(2) -0.0012(2)
Cl1 0.0270(3) 0.0405(4) 0.0315(4) 0.0072(3) 0.0059(3) 0.0094(3)
F1 0.0524(12) 0.0725(13) 0.0518(11) 0.0049(10) 0.0067(9) 0.0219(10)
F2 0.0571(11) 0.0359(9) 0.0356(9) 0.0071(7) -0.0023(8) -0.0014(8)
F3 0.0710(13) 0.0643(12) 0.0237(9) 0.0057(8) -0.0070(8) 0.0011(10)
F4 0.1177(19) 0.0419(11) 0.0698(13) -0.0143(9) 0.0580(13) 0.0010(11)
F5 0.0789(15) 0.1064(18) 0.0271(10) -0.0193(10) 0.0087(9) 0.0081(12)
F6 0.0815(15) 0.0927(16) 0.0653(13) -0.0398(11) 0.0566(12) -0.0386(12)
N1 0.0243(11) 0.0255(11) 0.0192(10) -0.0005(8) 0.0044(8) -0.0016(9)
O1 0.0245(9) 0.0266(9) 0.0272(9) -0.0017(7) 0.0111(7) -0.0054(7)
C1 0.0307(14) 0.0300(14) 0.0191(12) -0.0064(10) 0.0087(10) -0.0061(11)
C2 0.0338(15) 0.0374(15) 0.0220(13) -0.0041(11) 0.0037(11) -0.0075(12)
C3 0.0380(17) 0.061(2) 0.0284(15) -0.0070(14) -0.0011(12) -0.0155(15)
C4 0.057(2) 0.051(2) 0.0407(18) -0.0130(15) 0.0098(16) -0.0285(17)
C5 0.067(2) 0.0309(16) 0.0400(17) -0.0077(13) 0.0218(16) -0.0121(15)
C6 0.0395(16) 0.0280(14) 0.0290(14) -0.0021(11) 0.0097(12) -0.0008(12)
C7 0.0431(18) 0.0484(18) 0.0235(14) -0.0001(12) -0.0024(12) 0.0043(15)
C8 0.0326(15) 0.0318(14) 0.0217(13) 0.0005(10) 0.0112(11) -0.0005(11)
C9 0.0495(19) 0.0454(19) 0.0323(16) -0.0077(13) 0.0196(14) -0.0105(14)
C10 0.0296(15) 0.0374(15) 0.0296(14) -0.0007(11) 0.0135(11) -0.0055(12)
C11 0.0201(12) 0.0280(13) 0.0265(13) 0.0054(10) 0.0062(10) 0.0003(10)
C12 0.0264(14) 0.0324(14) 0.0354(15) 0.0025(11) 0.0116(11) -0.0076(11)
C13 0.0325(16) 0.0551(19) 0.0478(18) 0.0020(14) 0.0177(14) -0.0144(14)
C14 0.0323(16) 0.0532(19) 0.0417(17) -0.0027(14) 0.0063(13) -0.0143(14)
C15 0.0482(19) 0.0298(16) 0.069(2) 0.0027(15) 0.0223(16) -0.0089(14)

loop_
_atom_type_symbol
_atom_type_description
_atom_type_scat_dispersion_real
_atom_type_scat_dispersion_imag
_atom_type_scat_source
C C 0.0033 0.0016 'International Tables Vol C Tables 4.2.6.8 and 6.1.1.4'
H H 0.0000 0.0000 'International Tables Vol C Tables 4.2.6.8 and 6.1.1.4'
N N 0.0061 0.0033 'International Tables Vol C Tables 4.2.6.8 and 6.1.1.4'
O O 0.0106 0.0060 'International Tables Vol C Tables 4.2.6.8 and 6.1.1.4'
F F 0.0171 0.0103 'International Tables Vol C Tables 4.2.6.8 and 6.1.1.4'
Cl Cl 0.1484 0.1585 'International Tables Vol C Tables 4.2.6.8 and 6.1.1.4'
Ti Ti 0.2776 0.4457 'International Tables Vol C Tables 4.2.6.8 and 6.1.1.4'

loop_
_geom_angle_atom_site_label_1
_geom_angle_atom_site_label_2
_geom_angle_atom_site_label_3
_geom_angle
_geom_angle_site_symmetry_1
_geom_angle_site_symmetry_3
O1 Ti1 O1 180.0 . 3_765
O1 Ti1 N1 96.39(7) . 3_765
O1 Ti1 N1 83.61(7) 3_765 3_765
O1 Ti1 N1 83.61(7) . .
O1 Ti1 N1 96.39(7) 3_765 .
N1 Ti1 N1 180.00(10) 3_765 .
O1 Ti1 Cl1 88.91(5) . 3_765
O1 Ti1 Cl1 91.09(5) 3_765 3_765
N1 Ti1 Cl1 93.18(5) 3_765 3_765
N1 Ti1 Cl1 86.82(5) . 3_765
O1 Ti1 Cl1 91.09(5) . .
O1 Ti1 Cl1 88.91(5) 3_765 .
N1 Ti1 Cl1 86.82(5) 3_765 .
N1 Ti1 Cl1 93.18(5) . .
Cl1 Ti1 Cl1 180.0 3_765 .
C8 N1 C1 120.2(2) . .
C8 N1 Ti1 122.02(16) . .
C1 N1 Ti1 117.18(14) . .
C11 O1 Ti1 134.28(15) . .
C2 C1 C6 119.6(2) . .
C2 C1 N1 123.4(2) . .
C6 C1 N1 116.9(2) . .
C1 C2 C3 118.6(3) . .
C1 C2 C7 125.5(2) . .
C3 C2 C7 115.9(2) . .
C4 C3 C2 121.2(3) . .
C3 C4 C5 120.0(3) . .
C6 C5 C4 120.0(3) . .
C5 C6 C1 120.5(3) . .
F2 C7 F3 106.1(2) . .
F2 C7 F1 106.5(2) . .
F3 C7 F1 105.1(2) . .
F2 C7 C2 115.5(2) . .
F3 C7 C2 111.2(2) . .
F1 C7 C2 111.7(2) . .
N1 C8 C10 125.6(2) . .
N1 C8 C9 119.9(2) . .
C10 C8 C9 114.5(2) . .
F4 C9 F6 106.3(3) . .
F4 C9 F5 106.4(3) . .
F6 C9 F5 107.1(2) . .
F4 C9 C8 111.5(2) . .
F6 C9 C8 112.6(2) . .
F5 C9 C8 112.6(2) . .
C11 C10 C8 125.1(2) . .
O1 C11 C10 120.5(2) . .
O1 C11 C12 115.7(2) . .
C10 C11 C12 123.8(2) . .
C11 C12 C15 107.7(2) . .
C11 C12 C14 106.8(2) . .
C15 C12 C14 111.1(2) . .
C11 C12 C13 112.6(2) . .
C15 C12 C13 109.7(2) . .
C14 C12 C13 109.0(2) . .

loop_
_geom_bond_atom_site_label_1
_geom_bond_atom_site_label_2
_geom_bond_distance
_geom_bond_site_symmetry_2
Ti1 O1 1.9006(15) .
Ti1 O1 1.9006(15) 3_765
Ti1 N1 2.1736(19) 3_765
Ti1 N1 2.1736(19) .
Ti1 Cl1 2.2926(6) 3_765
Ti1 Cl1 2.2926(6) .
F1 C7 1.344(3) .
F2 C7 1.330(3) .
F3 C7 1.345(3) .
F4 C9 1.316(3) .
F5 C9 1.321(4) .
F6 C9 1.317(3) .
N1 C8 1.318(3) .
N1 C1 1.449(3) .
O1 C11 1.302(3) .
C1 C2 1.392(4) .
C1 C6 1.394(4) .
C2 C3 1.402(4) .
C2 C7 1.499(4) .
C3 C4 1.369(5) .
C4 C5 1.376(5) .
C5 C6 1.380(4) .
C8 C10 1.402(4) .
C8 C9 1.545(4) .
C10 C11 1.374(3) .
C11 C12 1.515(3) .
C12 C15 1.530(4) .
C12 C14 1.534(4) .
C12 C13 1.536(4) .
